data_3000626
loop_
_publ_author_name
'Musen Li'

_journal_name_full 'To be published in Physical Review B'
_chemical_formula_sum 'O2 Zn2'
_space_group_name_Hall '-P 6c 2c'
_space_group_name_H-M_alt 'P 63/m m c'
_cell_angle_alpha 90.00000
_cell_angle_beta 90.00000
_cell_angle_gamma 120.00000
_cell_length_a 3.30000
_cell_length_b 3.30000
_cell_length_c 4.46000
_cell_volume 42.062
_cod_database_code 3000626
_cod_hold_until_date 2026-11-13
_cod_depositor_requested_release_date 2026-11-13

loop_
_atom_site_label
_atom_site_fract_x
_atom_site_fract_y
_atom_site_fract_z
? ? ? ?
